data_4107416
loop_
_publ_author_name
'Trevor W. Hayton'
'Guang Wu'

_publ_contact_author 'Trevor W. Hayton'
_publ_contact_author_email hayton@chem.ucsb.edu
_publ_section_title
;
 Synthesis, Characterization, and Reactivity of a Uranyl \b-Diketiminate
 Complex
;
_journal_name_full 'Journal of the American Chemical Society'
_journal_page_first 2005
_journal_page_last 2014
_journal_paper_doi 10.1021/ja077538q
_journal_volume 130
_journal_year 2008
_chemical_formula_sum 'C59.5 H71 F3 N2 O7 P2 S U'
_chemical_formula_weight 1315.21
_chemical_name_systematic
;
 ?
;
_space_group_IT_number 2
_symmetry_cell_setting triclinic
_symmetry_space_group_name_Hall '-P 1'
_symmetry_space_group_name_H-M 'P -1'
_atom_sites_solution_hydrogens geom
_atom_sites_solution_primary direct
_atom_sites_solution_secondary difmap
_audit_creation_method SHELXL-97
_cell_angle_alpha 100.768(2)
_cell_angle_beta 107.258(2)
_cell_angle_gamma 90.241(2)
_cell_formula_units_Z 2
_cell_length_a 13.076(2)
_cell_length_b 13.660(2)
_cell_length_c 17.378(3)
_cell_measurement_temperature 150(2)
_cell_volume 2906.2(8)
_computing_structure_refinement 'SHELXL-97 (Sheldrick, 1997)'
_computing_structure_solution 'SHELXL-97 (Sheldrick, 1997)'
_diffrn_ambient_temperature 150(2)
_diffrn_measured_fraction_theta_full 0.879
_diffrn_measured_fraction_theta_max 0.879
_diffrn_measurement_device_type 'CCD area detector'
_diffrn_measurement_method 'omega scan'
_diffrn_radiation_monochromator graphite
_diffrn_radiation_source 'fine-focus sealed tube'
_diffrn_radiation_type MoK\a
_diffrn_radiation_wavelength 0.71073
_diffrn_reflns_av_R_equivalents 0.0546
_diffrn_reflns_av_sigmaI/netI 0.1071
_diffrn_reflns_limit_h_max 16
_diffrn_reflns_limit_h_min -15
_diffrn_reflns_limit_k_max 17
_diffrn_reflns_limit_k_min -17
_diffrn_reflns_limit_l_max 21
_diffrn_reflns_limit_l_min -21
_diffrn_reflns_number 23465
_diffrn_reflns_theta_full 27.21
_diffrn_reflns_theta_max 27.21
_diffrn_reflns_theta_min 1.25
_exptl_absorpt_coefficient_mu 2.945
_exptl_absorpt_correction_T_max 0.398
_exptl_absorpt_correction_T_min 0.334
_exptl_absorpt_correction_type empirical
_exptl_absorpt_process_details psi-scan
_exptl_crystal_colour green-brown
_exptl_crystal_density_diffrn 1.503
_exptl_crystal_description irregular
_exptl_crystal_F_000 1326
_exptl_crystal_size_max 0.25
_exptl_crystal_size_mid 0.20
_exptl_crystal_size_min 0.20
_refine_diff_density_max 3.522
_refine_diff_density_min -1.316
_refine_diff_density_rms 0.167
_refine_ls_extinction_method none
_refine_ls_goodness_of_fit_ref 0.936
_refine_ls_hydrogen_treatment constr
_refine_ls_matrix_type full
_refine_ls_number_parameters 698
_refine_ls_number_reflns 11398
_refine_ls_number_restraints 0
_refine_ls_restrained_S_all 0.936
_refine_ls_R_factor_all 0.0847
_refine_ls_R_factor_gt 0.0552
_refine_ls_shift/su_max 0.000
_refine_ls_shift/su_mean 0.000
_refine_ls_structure_factor_coef Fsqd
_refine_ls_weighting_details 'calc w=1/[\s^2^(Fo^2^)+(0.0690P)^2^+0.0000P] where P=(Fo^2^+2Fc^2^)/3'
_refine_ls_weighting_scheme calc
_refine_ls_wR_factor_gt 0.1202
_refine_ls_wR_factor_ref 0.1347
_reflns_number_gt 7843
_reflns_number_total 11398
_reflns_threshold_expression >2sigma(I)
_cod_data_source_file ja077538q-file002_5.cif
_cod_data_source_block th233new
_cod_original_cell_volume 2906.3(8)
_cod_original_formula_sum 'C59.50 H71 F3 N2 O7 P2 S U'
_cod_database_code 4107416

loop_
_symmetry_equiv_pos_as_xyz
'x, y, z'
'-x, -y, -z'

loop_
_atom_site_label
_atom_site_type_symbol
_atom_site_fract_x
_atom_site_fract_y
_atom_site_fract_z
_atom_site_U_iso_or_equiv
_atom_site_adp_type
_atom_site_occupancy
_atom_site_symmetry_multiplicity
_atom_site_calc_flag
_atom_site_refinement_flags
C60 C 0.193(2) 0.3845(17) 0.5337(13) 0.094(8) Uani 0.50 1 d P
H60A H 0.2218 0.3738 0.4881 0.141 Uiso 0.50 1 calc PR
H60B H 0.1747 0.3213 0.5442 0.141 Uiso 0.50 1 calc PR
H60C H 0.2462 0.4212 0.5816 0.141 Uiso 0.50 1 calc PR
U1 U 0.47527(2) 0.824908(19) 0.794927(16) 0.03080(11) Uani 1 1 d .
P2 P 0.46131(15) 0.68124(13) 0.95535(11) 0.0290(4) Uani 1 1 d .
P1 P 0.18223(15) 0.77493(14) 0.73945(12) 0.0353(5) Uani 1 1 d .
O1 O 0.4480(4) 0.7036(3) 0.7352(3) 0.0290(11) Uani 1 1 d .
O2 O 0.5005(4) 0.9441(3) 0.8572(3) 0.0279(11) Uani 1 1 d .
O4 O 0.4782(4) 0.7615(3) 0.9105(3) 0.0314(11) Uani 1 1 d .
O3 O 0.2905(4) 0.8316(3) 0.7768(3) 0.0326(11) Uani 1 1 d .
N2 N 0.6649(4) 0.8167(4) 0.8045(3) 0.0300(14) Uani 1 1 d .
N1 N 0.5020(5) 0.8927(4) 0.6843(3) 0.0338(14) Uani 1 1 d .
C25 C 0.5734(7) 0.9991(6) 0.6089(5) 0.051(2) Uani 1 1 d .
H25A H 0.5008 0.9889 0.5732 0.076 Uiso 1 1 calc R
H25B H 0.6216 0.9773 0.5778 0.076 Uiso 1 1 calc R
H25C H 0.5892 1.0688 0.6329 0.076 Uiso 1 1 calc R
C28 C 0.7289(6) 0.8719(5) 0.7792(5) 0.041(2) Uani 1 1 d .
C22 C 0.7565(7) 0.6119(7) 0.6797(5) 0.056(2) Uani 1 1 d .
H22A H 0.7983 0.6745 0.6989 0.085 Uiso 1 1 calc R
H22B H 0.7263 0.6008 0.6210 0.085 Uiso 1 1 calc R
H22C H 0.8017 0.5589 0.6944 0.085 Uiso 1 1 calc R
C37 C 0.4055(5) 0.7278(5) 1.0357(4) 0.0293(16) Uani 1 1 d .
C44 C 0.1345(6) 0.7394(5) 0.8162(4) 0.0337(17) Uani 1 1 d .
C13 C 0.7129(5) 0.7445(5) 0.8517(4) 0.0330(17) Uani 1 1 d .
C18 C 0.7649(6) 0.7728(5) 0.9362(5) 0.0326(17) Uani 1 1 d .
C31 C 0.3802(6) 0.5758(5) 0.8862(4) 0.0327(17) Uani 1 1 d .
C26 C 0.5868(7) 0.9400(5) 0.6759(4) 0.0398(19) Uani 1 1 d .
C2 C 0.3343(6) 0.9737(6) 0.6375(4) 0.0381(18) Uani 1 1 d .
C42 C 0.3990(5) 0.8294(5) 1.0589(4) 0.0339(17) Uani 1 1 d .
H42 H 0.4193 0.8733 1.0303 0.041 Uiso 1 1 calc R
C41 C 0.3617(6) 0.8659(6) 1.1256(5) 0.0408(19) Uani 1 1 d .
H41 H 0.3561 0.9342 1.1408 0.049 Uiso 1 1 calc R
C17 C 0.8101(6) 0.7003(6) 0.9783(5) 0.0409(19) Uani 1 1 d .
H17 H 0.8445 0.7181 1.0345 0.049 Uiso 1 1 calc R
C45 C 0.1696(6) 0.7956(5) 0.8973(4) 0.0386(18) Uani 1 1 d .
H45 H 0.2195 0.8495 0.9105 0.046 Uiso 1 1 calc R
C19 C 0.7072(6) 0.8993(5) 1.0408(4) 0.0405(19) Uani 1 1 d .
H19A H 0.6324 0.8910 1.0100 0.061 Uiso 1 1 calc R
H19B H 0.7234 0.9659 1.0728 0.061 Uiso 1 1 calc R
H19C H 0.7234 0.8522 1.0766 0.061 Uiso 1 1 calc R
C30 C 0.5847(6) 0.6342(5) 1.0050(5) 0.0371(18) Uani 1 1 d .
H30A H 0.6240 0.6153 0.9663 0.056 Uiso 1 1 calc R
H30B H 0.5707 0.5769 1.0259 0.056 Uiso 1 1 calc R
H30C H 0.6262 0.6848 1.0496 0.056 Uiso 1 1 calc R
C27 C 0.6897(7) 0.9352(5) 0.7237(5) 0.0399(19) Uani 1 1 d .
H27 H 0.7403 0.9796 0.7187 0.048 Uiso 1 1 calc R
C15 C 0.7570(6) 0.5760(6) 0.8570(5) 0.042(2) Uani 1 1 d .
H15 H 0.7550 0.5096 0.8312 0.051 Uiso 1 1 calc R
C20 C 0.7744(6) 0.8817(5) 0.9817(4) 0.0348(17) Uani 1 1 d .
H20 H 0.7484 0.9233 0.9404 0.042 Uiso 1 1 calc R
C49 C 0.0591(6) 0.6605(6) 0.7986(5) 0.0413(19) Uani 1 1 d .
H49 H 0.0337 0.6233 0.7454 0.050 Uiso 1 1 calc R
C32 C 0.4247(7) 0.5182(5) 0.8303(5) 0.0422(19) Uani 1 1 d .
H32 H 0.4930 0.5359 0.8294 0.051 Uiso 1 1 calc R
C14 C 0.7103(6) 0.6447(5) 0.8101(5) 0.0363(18) Uani 1 1 d .
C16 C 0.8061(6) 0.6021(6) 0.9400(5) 0.0422(19) Uani 1 1 d .
H16 H 0.8363 0.5541 0.9700 0.051 Uiso 1 1 calc R
C46 C 0.1310(6) 0.7712(6) 0.9557(5) 0.043(2) Uani 1 1 d .
H46 H 0.1554 0.8085 1.0090 0.052 Uiso 1 1 calc R
C36 C 0.2780(6) 0.5510(5) 0.8851(5) 0.042(2) Uani 1 1 d .
H36 H 0.2468 0.5904 0.9207 0.051 Uiso 1 1 calc R
C40 C 0.3333(7) 0.8015(6) 1.1690(5) 0.048(2) Uani 1 1 d .
H40 H 0.3091 0.8258 1.2137 0.058 Uiso 1 1 calc R
C38 C 0.3770(7) 0.6645(6) 1.0809(5) 0.046(2) Uani 1 1 d .
H38 H 0.3825 0.5960 1.0666 0.055 Uiso 1 1 calc R
C1 C 0.3969(6) 0.8930(5) 0.6288(4) 0.0368(18) Uani 1 1 d .
C43 C 0.1858(6) 0.6657(6) 0.6667(5) 0.047(2) Uani 1 1 d .
H43A H 0.2113 0.6836 0.6245 0.070 Uiso 1 1 calc R
H43B H 0.1149 0.6339 0.6425 0.070 Uiso 1 1 calc R
H43C H 0.2330 0.6206 0.6937 0.070 Uiso 1 1 calc R
C6 C 0.3568(7) 0.8060(6) 0.5668(4) 0.045(2) Uani 1 1 d .
C11 C 0.4297(7) 0.7246(6) 0.5493(4) 0.045(2) Uani 1 1 d .
H11 H 0.4911 0.7293 0.5989 0.054 Uiso 1 1 calc R
C29 C 0.8475(6) 0.8680(6) 0.8081(5) 0.048(2) Uani 1 1 d .
H29A H 0.8781 0.9265 0.8491 0.072 Uiso 1 1 calc R
H29B H 0.8754 0.8654 0.7626 0.072 Uiso 1 1 calc R
H29C H 0.8656 0.8096 0.8313 0.072 Uiso 1 1 calc R
C23 C 0.6680(6) 0.6143(6) 0.7184(4) 0.0402(19) Uani 1 1 d .
H23 H 0.6211 0.6661 0.6988 0.048 Uiso 1 1 calc R
C3 C 0.2294(7) 0.9656(6) 0.5873(5) 0.049(2) Uani 1 1 d .
H3 H 0.1857 1.0183 0.5929 0.059 Uiso 1 1 calc R
F2 F 0.0603(5) 0.2736(7) 0.8183(6) 0.148(4) Uani 1 1 d .
C8 C 0.3791(7) 1.0721(6) 0.6977(5) 0.043(2) Uani 1 1 d .
H8 H 0.4551 1.0651 0.7250 0.052 Uiso 1 1 calc R
C50 C 0.0825(6) 0.8528(6) 0.6927(5) 0.045(2) Uani 1 1 d .
C24 C 0.6009(7) 0.5161(6) 0.6877(6) 0.063(3) Uani 1 1 d .
H24A H 0.6440 0.4632 0.7057 0.095 Uiso 1 1 calc R
H24B H 0.5751 0.5029 0.6287 0.095 Uiso 1 1 calc R
H24C H 0.5410 0.5199 0.7092 0.095 Uiso 1 1 calc R
C47 C 0.0557(6) 0.6918(7) 0.9380(5) 0.050(2) Uani 1 1 d .
H47 H 0.0290 0.6760 0.9785 0.059 Uiso 1 1 calc R
C7 C 0.3243(7) 1.0971(6) 0.7638(5) 0.048(2) Uani 1 1 d .
H7A H 0.3517 1.1615 0.7970 0.072 Uiso 1 1 calc R
H7B H 0.3380 1.0476 0.7976 0.072 Uiso 1 1 calc R
H7C H 0.2484 1.0981 0.7385 0.072 Uiso 1 1 calc R
C12 C 0.3771(8) 0.6199(6) 0.5290(5) 0.062(3) Uani 1 1 d .
H12A H 0.3519 0.6090 0.5735 0.093 Uiso 1 1 calc R
H12B H 0.4285 0.5721 0.5211 0.093 Uiso 1 1 calc R
H12C H 0.3177 0.6124 0.4797 0.093 Uiso 1 1 calc R
C51 C 0.0836(7) 0.9484(7) 0.7293(6) 0.056(2) Uani 1 1 d .
H51 H 0.1392 0.9743 0.7767 0.067 Uiso 1 1 calc R
C9 C 0.3724(8) 1.1575(6) 0.6517(6) 0.063(3) Uani 1 1 d .
H9A H 0.4039 1.1394 0.6080 0.094 Uiso 1 1 calc R
H9B H 0.4105 1.2162 0.6889 0.094 Uiso 1 1 calc R
H9C H 0.2986 1.1707 0.6291 0.094 Uiso 1 1 calc R
C35 C 0.2211(7) 0.4674(6) 0.8311(6) 0.061(3) Uani 1 1 d .
H35 H 0.1526 0.4490 0.8312 0.073 Uiso 1 1 calc R
C5 C 0.2516(8) 0.8044(7) 0.5183(5) 0.059(3) Uani 1 1 d .
H5 H 0.2229 0.7490 0.4769 0.070 Uiso 1 1 calc R
C4 C 0.1892(8) 0.8810(7) 0.5296(6) 0.061(3) Uani 1 1 d .
H4 H 0.1177 0.8761 0.4975 0.073 Uiso 1 1 calc R
O7 O -0.2203(5) 0.3194(8) 0.7131(5) 0.118(3) Uani 1 1 d .
C39 C 0.3412(7) 0.7015(6) 1.1455(5) 0.056(2) Uani 1 1 d .
H39 H 0.3215 0.6577 1.1745 0.067 Uiso 1 1 calc R
C48 C 0.0214(6) 0.6369(6) 0.8587(5) 0.050(2) Uani 1 1 d .
H48 H -0.0282 0.5828 0.8460 0.060 Uiso 1 1 calc R
C56 C -0.0463(7) 0.2939(7) 0.8099(6) 0.059(3) Uani 1 1 d .
C21 C 0.8914(6) 0.9156(6) 1.0282(5) 0.052(2) Uani 1 1 d .
H21A H 0.9154 0.8839 1.0748 0.079 Uiso 1 1 calc R
H21B H 0.8977 0.9867 1.0467 0.079 Uiso 1 1 calc R
H21C H 0.9348 0.8975 0.9925 0.079 Uiso 1 1 calc R
F1 F -0.0875(7) 0.2105(8) 0.8248(8) 0.194(5) Uani 1 1 d .
C34 C 0.2677(8) 0.4117(6) 0.7772(6) 0.063(3) Uani 1 1 d .
H34 H 0.2297 0.3561 0.7400 0.075 Uiso 1 1 calc R
C33 C 0.3688(8) 0.4375(6) 0.7779(5) 0.062(3) Uani 1 1 d .
H33 H 0.3995 0.3986 0.7417 0.074 Uiso 1 1 calc R
O6 O -0.0495(8) 0.4152(6) 0.7250(6) 0.128(4) Uani 1 1 d .
C10 C 0.4735(9) 0.7407(7) 0.4794(6) 0.073(3) Uani 1 1 d .
H10A H 0.4153 0.7347 0.4294 0.109 Uiso 1 1 calc R
H10B H 0.5237 0.6914 0.4721 0.109 Uiso 1 1 calc R
H10C H 0.5090 0.8061 0.4930 0.109 Uiso 1 1 calc R
C52 C 0.0046(8) 1.0093(8) 0.6986(8) 0.076(3) Uani 1 1 d .
H52 H 0.0058 1.0750 0.7258 0.091 Uiso 1 1 calc R
O5 O -0.0761(9) 0.2392(7) 0.6623(5) 0.157(5) Uani 1 1 d .
C57 C 0.0166(12) 0.4370(9) 0.5536(7) 0.092(4) Uani 1 1 d .
H57 H 0.0262 0.3934 0.5900 0.110 Uiso 1 1 calc R
C59 C 0.0720(9) 0.5083(10) 0.4582(7) 0.078(3) Uani 1 1 d .
H59 H 0.1195 0.5142 0.4285 0.093 Uiso 1 1 calc R
C54 C -0.0790(9) 0.8801(11) 0.5893(7) 0.091(4) Uani 1 1 d .
H54 H -0.1335 0.8574 0.5405 0.109 Uiso 1 1 calc R
C58 C 0.0931(10) 0.4440(9) 0.5135(8) 0.083(3) Uani 1 1 d .
C53 C -0.0755(9) 0.9729(10) 0.6281(7) 0.077(3) Uani 1 1 d .
H53 H -0.1285 1.0143 0.6070 0.093 Uiso 1 1 calc R
F3 F -0.0551(11) 0.3667(9) 0.8690(6) 0.214(6) Uani 1 1 d .
C55 C 0.0001(8) 0.8129(9) 0.6211(6) 0.079(3) Uani 1 1 d .
H55 H -0.0034 0.7464 0.5953 0.095 Uiso 1 1 calc R
S1 S -0.1073(3) 0.3205(3) 0.7189(2) 0.1003(11) Uani 1 1 d .

loop_
_atom_site_aniso_label
_atom_site_aniso_U_11
_atom_site_aniso_U_22
_atom_site_aniso_U_33
_atom_site_aniso_U_23
_atom_site_aniso_U_13
_atom_site_aniso_U_12
C60 0.12(2) 0.077(16) 0.062(14) 0.001(12) 0.010(14) 0.012(15)
U1 0.04166(17) 0.02321(15) 0.03085(16) 0.00273(10) 0.01763(12) -0.00410(11)
P2 0.0339(10) 0.0227(9) 0.0332(10) 0.0075(8) 0.0133(8) 0.0003(8)
P1 0.0349(11) 0.0317(11) 0.0367(11) 0.0039(9) 0.0089(9) 0.0003(8)
O1 0.039(3) 0.020(2) 0.030(3) 0.002(2) 0.017(2) -0.002(2)
O2 0.041(3) 0.016(2) 0.031(3) 0.0038(19) 0.020(2) -0.001(2)
O4 0.039(3) 0.021(2) 0.036(3) 0.005(2) 0.015(2) -0.002(2)
O3 0.039(3) 0.024(3) 0.034(3) 0.004(2) 0.011(2) 0.000(2)
N2 0.037(3) 0.020(3) 0.032(3) -0.003(3) 0.016(3) -0.004(3)
N1 0.051(4) 0.027(3) 0.027(3) 0.003(3) 0.020(3) 0.001(3)
C25 0.069(6) 0.048(5) 0.043(5) 0.017(4) 0.025(4) -0.008(4)
C28 0.043(5) 0.031(4) 0.052(5) -0.008(4) 0.031(4) -0.007(4)
C22 0.061(6) 0.059(6) 0.051(5) -0.003(4) 0.027(5) -0.002(5)
C37 0.029(4) 0.028(4) 0.032(4) 0.004(3) 0.013(3) -0.001(3)
C44 0.031(4) 0.034(4) 0.036(4) 0.007(3) 0.011(3) 0.007(3)
C13 0.032(4) 0.029(4) 0.042(4) 0.002(3) 0.018(3) -0.002(3)
C18 0.032(4) 0.028(4) 0.044(4) 0.006(3) 0.021(3) 0.000(3)
C31 0.045(4) 0.018(3) 0.034(4) 0.008(3) 0.010(3) 0.001(3)
C26 0.060(5) 0.031(4) 0.032(4) -0.003(3) 0.025(4) -0.006(4)
C2 0.047(5) 0.037(4) 0.037(4) 0.014(3) 0.020(4) 0.000(4)
C42 0.035(4) 0.029(4) 0.037(4) 0.008(3) 0.010(3) -0.008(3)
C41 0.043(5) 0.031(4) 0.044(5) -0.007(4) 0.014(4) -0.008(3)
C17 0.034(4) 0.048(5) 0.043(5) 0.003(4) 0.018(4) -0.002(4)
C45 0.041(4) 0.033(4) 0.038(4) 0.005(3) 0.007(4) -0.001(3)
C19 0.045(5) 0.032(4) 0.042(4) -0.012(3) 0.021(4) -0.007(3)
C30 0.039(4) 0.035(4) 0.046(5) 0.015(4) 0.022(4) 0.004(3)
C27 0.056(5) 0.027(4) 0.047(5) 0.001(4) 0.033(4) -0.009(4)
C15 0.035(4) 0.028(4) 0.065(6) -0.007(4) 0.027(4) -0.003(3)
C20 0.035(4) 0.030(4) 0.042(4) 0.003(3) 0.019(3) -0.002(3)
C49 0.034(4) 0.044(5) 0.043(5) -0.004(4) 0.015(4) -0.004(4)
C32 0.057(5) 0.028(4) 0.045(5) 0.005(4) 0.022(4) -0.005(4)
C14 0.036(4) 0.026(4) 0.048(5) 0.001(3) 0.019(4) -0.007(3)
C16 0.040(5) 0.039(5) 0.058(5) 0.019(4) 0.025(4) 0.005(4)
C46 0.036(4) 0.055(5) 0.038(5) 0.005(4) 0.011(4) 0.005(4)
C36 0.038(4) 0.028(4) 0.057(5) 0.003(4) 0.012(4) 0.002(3)
C40 0.060(5) 0.044(5) 0.043(5) -0.003(4) 0.026(4) -0.002(4)
C38 0.067(6) 0.032(4) 0.049(5) 0.012(4) 0.031(4) 0.004(4)
C1 0.054(5) 0.036(4) 0.025(4) 0.012(3) 0.016(4) -0.005(4)
C43 0.047(5) 0.046(5) 0.042(5) -0.007(4) 0.014(4) -0.009(4)
C6 0.069(6) 0.039(5) 0.025(4) 0.008(3) 0.013(4) -0.004(4)
C11 0.067(6) 0.042(5) 0.026(4) 0.000(3) 0.017(4) -0.007(4)
C29 0.050(5) 0.049(5) 0.055(5) 0.013(4) 0.028(4) -0.004(4)
C23 0.047(5) 0.037(4) 0.038(4) -0.002(3) 0.020(4) -0.002(4)
C3 0.055(5) 0.049(5) 0.043(5) 0.016(4) 0.010(4) 0.009(4)
F2 0.060(4) 0.189(8) 0.194(8) 0.126(7) -0.018(5) -0.013(5)
C8 0.058(5) 0.037(4) 0.040(5) 0.006(4) 0.024(4) -0.002(4)
C50 0.039(5) 0.055(6) 0.046(5) 0.020(4) 0.015(4) 0.006(4)
C24 0.074(6) 0.036(5) 0.076(7) -0.016(5) 0.034(5) -0.015(4)
C47 0.037(5) 0.066(6) 0.055(5) 0.017(5) 0.023(4) 0.015(4)
C7 0.057(5) 0.042(5) 0.049(5) 0.015(4) 0.018(4) 0.008(4)
C12 0.095(7) 0.043(5) 0.050(5) -0.011(4) 0.036(5) -0.006(5)
C51 0.045(5) 0.051(6) 0.078(7) 0.026(5) 0.021(5) 0.007(4)
C9 0.095(8) 0.040(5) 0.062(6) 0.012(4) 0.037(6) 0.000(5)
C35 0.045(5) 0.039(5) 0.094(7) 0.008(5) 0.017(5) -0.004(4)
C5 0.073(7) 0.055(6) 0.036(5) 0.003(4) 0.001(5) -0.009(5)
C4 0.065(6) 0.053(6) 0.059(6) 0.020(5) 0.002(5) 0.001(5)
O7 0.040(4) 0.212(10) 0.124(7) 0.080(7) 0.029(4) 0.038(5)
C39 0.084(7) 0.049(5) 0.053(5) 0.019(4) 0.044(5) 0.004(5)
C48 0.035(5) 0.051(5) 0.066(6) 0.008(5) 0.019(4) -0.006(4)
C56 0.047(6) 0.059(6) 0.058(6) -0.010(5) 0.008(5) 0.001(5)
C21 0.049(5) 0.040(5) 0.062(6) -0.011(4) 0.022(4) -0.012(4)
F1 0.130(7) 0.212(10) 0.339(15) 0.217(11) 0.122(9) 0.060(7)
C34 0.080(7) 0.028(5) 0.063(6) -0.014(4) 0.009(5) -0.013(5)
C33 0.098(8) 0.035(5) 0.053(6) -0.008(4) 0.034(5) -0.016(5)
O6 0.166(9) 0.078(6) 0.135(8) 0.047(6) 0.026(7) -0.031(6)
C10 0.102(8) 0.068(7) 0.062(6) -0.003(5) 0.055(6) -0.016(6)
C52 0.061(7) 0.068(7) 0.118(10) 0.055(7) 0.037(7) 0.015(6)
O5 0.205(11) 0.132(8) 0.076(6) -0.035(6) -0.011(6) 0.093(8)
C57 0.110(11) 0.082(9) 0.074(8) -0.014(6) 0.032(8) -0.034(8)
C59 0.065(7) 0.085(8) 0.076(8) -0.028(7) 0.039(6) -0.020(6)
C54 0.063(7) 0.127(12) 0.069(8) 0.022(8) 0.000(6) 0.014(8)
C58 0.094(9) 0.066(8) 0.079(8) -0.016(7) 0.030(7) -0.007(7)
C53 0.058(7) 0.104(10) 0.085(8) 0.047(7) 0.027(6) 0.020(7)
F3 0.356(18) 0.177(11) 0.117(8) 0.042(7) 0.072(9) 0.096(11)
C55 0.067(7) 0.088(8) 0.070(7) 0.015(6) 0.002(6) 0.004(6)
S1 0.109(3) 0.100(3) 0.085(2) 0.0146(19) 0.022(2) 0.011(2)

loop_
_atom_type_symbol
_atom_type_description
_atom_type_scat_dispersion_real
_atom_type_scat_dispersion_imag
_atom_type_scat_source
C C 0.0033 0.0016 'International Tables Vol C Tables 4.2.6.8 and 6.1.1.4'
H H 0.0000 0.0000 'International Tables Vol C Tables 4.2.6.8 and 6.1.1.4'
N N 0.0061 0.0033 'International Tables Vol C Tables 4.2.6.8 and 6.1.1.4'
O O 0.0106 0.0060 'International Tables Vol C Tables 4.2.6.8 and 6.1.1.4'
P P 0.1023 0.0942 'International Tables Vol C Tables 4.2.6.8 and 6.1.1.4'
U U -9.6767 9.6646 'International Tables Vol C Tables 4.2.6.8 and 6.1.1.4'
S S 0.1246 0.1234 'International Tables Vol C Tables 4.2.6.8 and 6.1.1.4'
F F 0.0171 0.0103 'International Tables Vol C Tables 4.2.6.8 and 6.1.1.4'

loop_
_geom_angle_atom_site_label_1
_geom_angle_atom_site_label_2
_geom_angle_atom_site_label_3
_geom_angle
_geom_angle_site_symmetry_1
O2 U1 O1 177.8(2) .
O2 U1 O4 88.16(18) .
O1 U1 O4 89.82(18) .
O2 U1 O3 91.23(18) .
O1 U1 O3 87.73(18) .
O4 U1 O3 84.26(16) .
O2 U1 N1 89.82(19) .
O1 U1 N1 92.30(19) .
O4 U1 N1 171.10(19) .
O3 U1 N1 104.46(19) .
O2 U1 N2 90.58(19) .
O1 U1 N2 90.56(19) .
O4 U1 N2 98.89(18) .
O3 U1 N2 176.42(17) .
N1 U1 N2 72.4(2) .
O4 P2 C30 111.5(3) .
O4 P2 C37 112.0(3) .
C30 P2 C37 104.8(3) .
O4 P2 C31 111.6(3) .
C30 P2 C31 106.1(3) .
C37 P2 C31 110.6(3) .
O3 P1 C44 111.1(3) .
O3 P1 C43 112.2(3) .
C44 P1 C43 108.3(4) .
O3 P1 C50 111.1(3) .
C44 P1 C50 103.9(4) .
C43 P1 C50 109.9(4) .
P2 O4 U1 154.7(3) .
P1 O3 U1 145.3(3) .
C28 N2 C13 117.8(6) .
C28 N2 U1 131.3(5) .
C13 N2 U1 110.7(4) .
C26 N1 C1 121.6(6) .
C26 N1 U1 132.5(5) .
C1 N1 U1 104.7(4) .
N2 C28 C27 123.0(7) .
N2 C28 C29 121.3(8) .
C27 C28 C29 115.7(7) .
C42 C37 C38 118.8(6) .
C42 C37 P2 119.9(5) .
C38 C37 P2 121.0(5) .
C49 C44 C45 118.2(7) .
C49 C44 P1 122.0(6) .
C45 C44 P1 119.7(6) .
C18 C13 C14 121.0(7) .
C18 C13 N2 120.8(6) .
C14 C13 N2 118.1(6) .
C17 C18 C13 118.2(7) .
C17 C18 C20 119.8(7) .
C13 C18 C20 122.0(7) .
C36 C31 C32 119.4(7) .
C36 C31 P2 123.4(6) .
C32 C31 P2 117.1(6) .
N1 C26 C27 123.4(7) .
N1 C26 C25 120.8(7) .
C27 C26 C25 115.7(7) .
C3 C2 C1 118.2(7) .
C3 C2 C8 119.4(7) .
C1 C2 C8 122.3(7) .
C37 C42 C41 119.7(7) .
C40 C41 C42 120.4(7) .
C18 C17 C16 122.0(7) .
C46 C45 C44 120.2(7) .
C26 C27 C28 128.4(7) .
C16 C15 C14 122.4(7) .
C21 C20 C19 109.6(6) .
C21 C20 C18 110.7(6) .
C19 C20 C18 112.9(6) .
C48 C49 C44 120.6(7) .
C33 C32 C31 120.0(8) .
C15 C14 C13 117.2(7) .
C15 C14 C23 120.1(7) .
C13 C14 C23 122.4(7) .
C15 C16 C17 119.0(8) .
C45 C46 C47 121.5(7) .
C31 C36 C35 120.1(8) .
C39 C40 C41 119.1(7) .
C39 C38 C37 120.6(7) .
C2 C1 C6 121.4(7) .
C2 C1 N1 120.8(6) .
C6 C1 N1 117.7(7) .
C5 C6 C1 116.8(8) .
C5 C6 C11 121.7(7) .
C1 C6 C11 121.2(7) .
C6 C11 C12 113.8(7) .
C6 C11 C10 110.8(7) .
C12 C11 C10 109.4(6) .
C14 C23 C22 111.4(6) .
C14 C23 C24 114.6(7) .
C22 C23 C24 109.8(6) .
C4 C3 C2 120.8(8) .
C7 C8 C9 110.1(7) .
C7 C8 C2 113.2(6) .
C9 C8 C2 110.5(7) .
C51 C50 C55 120.0(9) .
C51 C50 P1 119.5(6) .
C55 C50 P1 120.3(7) .
C48 C47 C46 118.3(8) .
C50 C51 C52 121.6(10) .
C34 C35 C36 119.0(8) .
C4 C5 C6 121.8(8) .
C5 C4 C3 121.0(9) .
C38 C39 C40 121.4(8) .
C49 C48 C47 121.2(8) .
F3 C56 F1 104.9(11) .
F3 C56 F2 111.9(10) .
F1 C56 F2 103.2(8) .
F3 C56 S1 110.2(8) .
F1 C56 S1 114.8(8) .
F2 C56 S1 111.6(8) .
C33 C34 C35 120.7(8) .
C32 C33 C34 120.7(9) .
C53 C52 C51 119.5(11) .
C59 C57 C58 122.6(13) 2_566
C57 C59 C58 121.7(11) 2_566
C53 C54 C55 121.2(11) .
C59 C58 C57 115.6(12) .
C59 C58 C60 125.0(15) .
C57 C58 C60 119.4(17) .
C54 C53 C52 121.0(11) .
C50 C55 C54 116.6(10) .
O7 S1 O6 119.5(6) .
O7 S1 O5 115.8(7) .
O6 S1 O5 110.6(8) .
O7 S1 C56 105.0(5) .
O6 S1 C56 100.8(5) .
O5 S1 C56 102.2(5) .

loop_
_geom_bond_atom_site_label_1
_geom_bond_atom_site_label_2
_geom_bond_distance
_geom_bond_site_symmetry_2
C60 C58 1.53(2) .
U1 O2 1.748(4) .
U1 O1 1.756(4) .
U1 O4 2.321(5) .
U1 O3 2.347(5) .
U1 N1 2.394(6) .
U1 N2 2.440(6) .
P2 O4 1.509(5) .
P2 C30 1.775(7) .
P2 C37 1.778(7) .
P2 C31 1.797(7) .
P1 O3 1.511(5) .
P1 C44 1.771(8) .
P1 C43 1.777(7) .
P1 C50 1.788(8) .
N2 C28 1.342(9) .
N2 C13 1.429(9) .
N1 C26 1.340(9) .
N1 C1 1.427(9) .
C25 C26 1.507(10) .
C28 C27 1.401(11) .
C28 C29 1.486(11) .
C22 C23 1.500(10) .
C37 C42 1.382(9) .
C37 C38 1.389(10) .
C44 C49 1.384(10) .
C44 C45 1.412(10) .
C13 C18 1.401(10) .
C13 C14 1.413(9) .
C18 C17 1.373(10) .
C18 C20 1.534(9) .
C31 C36 1.370(10) .
C31 C32 1.399(10) .
C26 C27 1.365(11) .
C2 C3 1.381(11) .
C2 C1 1.388(11) .
C2 C8 1.532(10) .
C42 C41 1.397(10) .
C41 C40 1.375(11) .
C17 C16 1.375(10) .
C45 C46 1.351(10) .
C19 C20 1.527(10) .
C15 C16 1.370(11) .
C15 C14 1.384(11) .
C20 C21 1.526(10) .
C49 C48 1.367(11) .
C32 C33 1.343(10) .
C14 C23 1.499(10) .
C46 C47 1.389(11) .
C36 C35 1.385(10) .
C40 C39 1.365(11) .
C38 C39 1.356(11) .
C1 C6 1.424(10) .
C6 C5 1.382(12) .
C6 C11 1.514(11) .
C11 C12 1.518(10) .
C11 C10 1.538(11) .
C23 C24 1.517(10) .
C3 C4 1.367(11) .
F2 C56 1.394(11) .
C8 C7 1.514(11) .
C8 C9 1.523(11) .
C50 C51 1.341(11) .
C50 C55 1.397(12) .
C47 C48 1.381(11) .
C51 C52 1.375(12) .
C35 C34 1.379(12) .
C5 C4 1.351(12) .
O7 S1 1.450(7) .
C56 F3 1.321(12) .
C56 F1 1.357(12) .
C56 S1 1.655(10) .
C34 C33 1.363(13) .
O6 S1 1.466(8) .
C52 C53 1.361(14) .
O5 S1 1.484(8) .
C57 C59 1.367(16) 2_566
C57 C58 1.391(16) .
C59 C57 1.367(16) 2_566
C59 C58 1.389(16) .
C54 C53 1.313(15) .
C54 C55 1.441(15) .
